data_7107033
loop_
_publ_author_name
'Qi-Kui Liu'
'Jian-Ping Ma'
'Yu-Bin Dong'

_publ_section_title
;
 Reversible adsorption and complete separation of volatile chlorocarbons
 based on a Cd(II)-triazole MOF in a single-crystal-to-single-crystal
 fashion
;
_journal_name_full Chem.Commun.
_journal_page_first 12343
_journal_paper_doi 10.1039/c1cc14477d
_journal_volume 47
_journal_year 2011
_chemical_absolute_configuration syn
_chemical_formula_sum 'C49 H36 Cd Cl6 N12 O8'
_chemical_formula_weight 1246.00
_chemical_name_systematic
;
?
;
_space_group_IT_number 92
_symmetry_cell_setting tetragonal
_symmetry_space_group_name_Hall 'P 4abw 2nw'
_symmetry_space_group_name_H-M 'P 41 21 2'
_atom_sites_solution_hydrogens geom
_atom_sites_solution_primary direct
_atom_sites_solution_secondary difmap
_audit_creation_method SHELXL-97
_cell_angle_alpha 90.00
_cell_angle_beta 90.00
_cell_angle_gamma 90.00
_cell_formula_units_Z 4
_cell_length_a 15.8638(16)
_cell_length_b 15.8638(16)
_cell_length_c 21.568(4)
_cell_measurement_temperature 123(2)
_cell_volume 5427.8(13)
_computing_cell_refinement 'Bruker SMART'
_computing_data_collection 'Bruker SMART'
_computing_data_reduction 'Bruker SAINT'
_computing_molecular_graphics 'Bruker SHELXTL'
_computing_publication_material 'Bruker SHELXTL'
_computing_structure_refinement 'SHELXL-97 (Sheldrick, 1997)'
_computing_structure_solution 'SHELXS-97 (Sheldrick, 1990)'
_diffrn_ambient_temperature 123(2)
_diffrn_measured_fraction_theta_full 1.000
_diffrn_measured_fraction_theta_max 1.000
_diffrn_measurement_device_type 'CCD area detector'
_diffrn_measurement_method 'phi and omega scans'
_diffrn_radiation_monochromator graphite
_diffrn_radiation_source 'fine-focus sealed tube'
_diffrn_radiation_type MoK\a
_diffrn_radiation_wavelength 0.71073
_diffrn_reflns_av_R_equivalents 0.1009
_diffrn_reflns_av_sigmaI/netI 0.0746
_diffrn_reflns_limit_h_max 17
_diffrn_reflns_limit_h_min -19
_diffrn_reflns_limit_k_max 14
_diffrn_reflns_limit_k_min -19
_diffrn_reflns_limit_l_max 23
_diffrn_reflns_limit_l_min -26
_diffrn_reflns_number 28127
_diffrn_reflns_theta_full 25.50
_diffrn_reflns_theta_max 25.50
_diffrn_reflns_theta_min 1.59
_exptl_absorpt_coefficient_mu 0.761
_exptl_absorpt_correction_T_max 0.9142
_exptl_absorpt_correction_T_min 0.8751
_exptl_absorpt_correction_type multi-scan
_exptl_absorpt_process_details sadabs
_exptl_crystal_colour colourless
_exptl_crystal_density_diffrn 1.525
_exptl_crystal_density_method 'not measured'
_exptl_crystal_description block
_exptl_crystal_F_000 2512
_exptl_crystal_size_max 0.18
_exptl_crystal_size_mid 0.15
_exptl_crystal_size_min 0.12
_refine_diff_density_max 1.366
_refine_diff_density_min -0.868
_refine_diff_density_rms 0.112
_refine_ls_abs_structure_details 'Flack H D (1983), Acta Cryst. A39, 876-881'
_refine_ls_abs_structure_Flack -0.01(5)
_refine_ls_extinction_method none
_refine_ls_goodness_of_fit_ref 1.144
_refine_ls_hydrogen_treatment constr
_refine_ls_matrix_type full
_refine_ls_number_parameters 376
_refine_ls_number_reflns 5057
_refine_ls_number_restraints 12
_refine_ls_restrained_S_all 1.143
_refine_ls_R_factor_all 0.0890
_refine_ls_R_factor_gt 0.0728
_refine_ls_shift/su_max 0.000
_refine_ls_shift/su_mean 0.000
_refine_ls_structure_factor_coef Fsqd
_refine_ls_weighting_details 'calc w=1/[\s^2^(Fo^2^)+(0.0667P)^2^+15.7411P] where P=(Fo^2^+2Fc^2^)/3'
_refine_ls_weighting_scheme calc
_refine_ls_wR_factor_gt 0.1608
_refine_ls_wR_factor_ref 0.1686
_reflns_number_gt 4326
_reflns_number_total 5057
_reflns_threshold_expression >2sigma(I)
_cod_data_source_file c1cc14477d.txt
_cod_data_source_block 80709am
_cod_original_cell_volume 5427.8(14)
_cod_original_sg_symbol_H-M P4(1)2(1)2
_cod_database_code 7107033

loop_
_symmetry_equiv_pos_as_xyz
'x, y, z'
'-x, -y, z+1/2'
'-y+1/2, x+1/2, z+1/4'
'y+1/2, -x+1/2, z+3/4'
'-x+1/2, y+1/2, -z+1/4'
'x+1/2, -y+1/2, -z+3/4'
'y, x, -z'
'-y, -x, -z+1/2'

loop_
_atom_site_label
_atom_site_type_symbol
_atom_site_fract_x
_atom_site_fract_y
_atom_site_fract_z
_atom_site_U_iso_or_equiv
_atom_site_adp_type
_atom_site_occupancy
_atom_site_symmetry_multiplicity
_atom_site_calc_flag
_atom_site_refinement_flags
C1 C 0.1969(5) 0.0694(6) 0.8093(4) 0.0347(19) Uani 1 1 d .
H1 H 0.1573 0.0616 0.8418 0.042 Uiso 1 1 calc R
C2 C 0.2602(5) 0.1267(6) 0.8188(4) 0.036(2) Uani 1 1 d .
H2 H 0.2644 0.1556 0.8573 0.043 Uiso 1 1 calc R
C3 C 0.3186(5) 0.1422(5) 0.7717(3) 0.0256(18) Uani 1 1 d .
C4 C 0.3098(5) 0.0946(5) 0.7200(4) 0.036(2) Uani 1 1 d .
H4 H 0.3496 0.1003 0.6873 0.043 Uiso 1 1 calc R
C5 C 0.2436(5) 0.0371(5) 0.7136(4) 0.0307(19) Uani 1 1 d .
H5 H 0.2386 0.0060 0.6762 0.037 Uiso 1 1 calc R
C6 C 0.3839(5) 0.2081(5) 0.7787(4) 0.0265(17) Uani 1 1 d .
C7 C 0.3735(5) 0.2762(5) 0.8191(3) 0.0245(17) Uani 1 1 d .
H7 H 0.3240 0.2789 0.8437 0.029 Uiso 1 1 calc R
C8 C 0.4323(5) 0.3392(5) 0.8245(3) 0.0287(17) Uani 1 1 d .
C9 C 0.5041(6) 0.3363(6) 0.7877(4) 0.043(2) Uani 1 1 d .
H9 H 0.5443 0.3805 0.7896 0.051 Uiso 1 1 calc R
C10 C 0.5165(6) 0.2690(6) 0.7486(6) 0.059(3) Uani 1 1 d .
H10 H 0.5678 0.2648 0.7261 0.071 Uiso 1 1 calc R
C11 C 0.4565(5) 0.2082(6) 0.7416(4) 0.044(2) Uani 1 1 d .
H11 H 0.4639 0.1655 0.7112 0.053 Uiso 1 1 calc R
C12 C 0.4251(4) 0.4085(5) 0.8674(3) 0.0240(16) Uani 1 1 d .
C13 C 0.3727(5) 0.5049(5) 0.9310(3) 0.0256(16) Uani 1 1 d .
C14 C 0.3105(4) 0.5590(5) 0.9617(3) 0.0213(14) Uani 1 1 d .
C15 C 0.2782(5) 0.5401(5) 1.0190(4) 0.033(2) Uani 1 1 d .
H15 H 0.2952 0.4908 1.0406 0.040 Uiso 1 1 calc R
C16 C 0.2201(6) 0.5950(6) 1.0444(4) 0.041(2) Uani 1 1 d .
H16 H 0.2001 0.5846 1.0852 0.049 Uiso 1 1 calc R
C17 C 0.1896(5) 0.6658(5) 1.0122(4) 0.035(2) Uani 1 1 d .
H17 H 0.1488 0.7018 1.0307 0.042 Uiso 1 1 calc R
C18 C 0.2195(5) 0.6817(5) 0.9540(3) 0.0246(17) Uani 1 1 d .
C19 C 0.2819(5) 0.6289(5) 0.9285(4) 0.0278(18) Uani 1 1 d .
H19 H 0.3046 0.6410 0.8887 0.033 Uiso 1 1 calc R
C20 C 0.1901(5) 0.7536(5) 0.9161(3) 0.0266(17) Uani 1 1 d .
C21 C 0.2328(5) 0.7838(5) 0.8642(3) 0.0302(18) Uani 1 1 d .
H21 H 0.2870 0.7617 0.8549 0.036 Uiso 1 1 calc R
C22 C 0.1997(5) 0.8436(5) 0.8266(4) 0.0270(18) Uani 1 1 d .
H22 H 0.2309 0.8605 0.7911 0.032 Uiso 1 1 calc R
C23 C 0.0865(5) 0.8588(5) 0.8899(4) 0.033(2) Uani 1 1 d .
H23 H 0.0359 0.8875 0.9002 0.040 Uiso 1 1 calc R
C24 C 0.1151(5) 0.7982(5) 0.9304(3) 0.0258(17) Uani 1 1 d .
H24 H 0.0850 0.7863 0.9675 0.031 Uiso 1 1 calc R
C25 C 0.0191(9) 0.5250(9) 0.9033(6) 0.150(16) Uani 0.50 1 d PDU
Cd1 Cd 0.55916(3) 0.55916(3) 1.0000 0.01999(19) Uani 1 2 d S
Cl1 Cl 0.3763(2) 0.6237(2) 0.7500 0.0964(17) Uani 1 2 d S
Cl2 Cl 0.2542(5) 0.2830(4) 1.0026(8) 0.063(3) Uani 0.50 1 d P
Cl3 Cl -0.0453(9) 0.4571(10) 0.8626(7) 0.197(6) Uani 0.50 1 d PD
Cl4 Cl 0.0808(8) 0.4660(10) 0.9523(6) 0.177(6) Uani 0.50 1 d PD
Cl5 Cl 0.0875(8) 0.5568(10) 0.8461(6) 0.166(4) Uani 0.50 1 d PD
Cl6 Cl -0.0339(9) 0.6053(11) 0.9402(6) 0.195(6) Uani 0.50 1 d PD
N1 N 0.1867(4) 0.0245(4) 0.7588(3) 0.0263(15) Uani 1 1 d .
N2 N 0.4557(4) 0.5062(4) 0.9336(3) 0.0304(16) Uani 1 1 d .
N3 N 0.4878(4) 0.4461(4) 0.8948(3) 0.0261(14) Uani 1 1 d .
N4 N 0.3515(4) 0.4436(4) 0.8896(3) 0.0261(13) Uani 1 1 d .
N5 N 0.2691(4) 0.4242(5) 0.8681(4) 0.048(2) Uani 1 1 d .
H5A H 0.2433 0.4724 0.8551 0.072 Uiso 1 1 d R
H5B H 0.2390 0.4011 0.8997 0.072 Uiso 1 1 d R
N6 N 0.1251(4) 0.8799(4) 0.8372(3) 0.0315(15) Uani 1 1 d .
O1 O 0.4335(16) 0.6193(19) 0.7110(8) 0.337(16) Uani 1 1 d .
O2 O 0.3082(12) 0.6143(11) 0.7224(11) 0.274(14) Uani 1 1 d .
O3 O 0.3279(6) 0.3279(6) 1.0000 0.120(5) Uani 1 2 d S
O4 O 0.2289(7) 0.2443(9) 0.9491(4) 0.124(4) Uani 1 1 d .
O5 O 0.203(2) 0.3490(14) 1.012(2) 0.221(19) Uani 0.50 1 d P

loop_
_atom_site_aniso_label
_atom_site_aniso_U_11
_atom_site_aniso_U_22
_atom_site_aniso_U_33
_atom_site_aniso_U_23
_atom_site_aniso_U_13
_atom_site_aniso_U_12
C1 0.017(4) 0.040(5) 0.047(5) 0.000(4) 0.003(3) -0.002(4)
C2 0.034(5) 0.037(5) 0.036(4) -0.008(4) -0.004(4) -0.007(4)
C3 0.021(4) 0.024(4) 0.031(4) -0.004(3) -0.005(3) 0.004(3)
C4 0.030(5) 0.034(5) 0.042(5) -0.010(4) 0.010(4) 0.002(4)
C5 0.030(5) 0.026(5) 0.036(4) -0.007(3) -0.004(4) -0.004(4)
C6 0.021(4) 0.026(4) 0.032(4) 0.002(3) -0.002(3) -0.005(3)
C7 0.016(4) 0.031(4) 0.026(4) 0.000(3) -0.004(3) 0.003(3)
C8 0.029(4) 0.029(4) 0.028(4) -0.008(3) -0.006(4) -0.004(4)
C9 0.033(5) 0.050(6) 0.044(5) -0.020(4) 0.012(4) -0.019(4)
C10 0.038(5) 0.068(7) 0.070(7) -0.034(7) 0.026(6) -0.020(5)
C11 0.033(5) 0.051(5) 0.049(5) -0.021(5) 0.011(4) 0.001(4)
C12 0.023(5) 0.023(4) 0.026(3) 0.007(3) -0.004(3) -0.003(3)
C13 0.030(5) 0.018(4) 0.028(4) 0.007(3) -0.007(3) -0.004(3)
C14 0.022(4) 0.023(4) 0.020(3) -0.006(3) -0.002(3) 0.006(4)
C15 0.025(4) 0.033(5) 0.042(5) 0.020(4) -0.007(3) -0.002(4)
C16 0.046(6) 0.042(5) 0.035(5) 0.009(4) 0.010(4) 0.003(5)
C17 0.029(4) 0.036(5) 0.039(5) -0.004(4) 0.003(4) 0.002(4)
C18 0.022(4) 0.027(4) 0.026(4) -0.005(3) -0.002(3) 0.007(3)
C19 0.028(4) 0.027(4) 0.028(4) -0.003(3) 0.002(3) -0.002(4)
C20 0.030(4) 0.024(4) 0.026(4) -0.008(3) -0.006(3) 0.010(3)
C21 0.022(4) 0.034(5) 0.035(4) -0.003(4) 0.005(3) 0.007(4)
C22 0.024(4) 0.029(4) 0.028(4) 0.001(3) 0.001(3) 0.010(3)
C23 0.031(5) 0.037(5) 0.032(4) -0.012(4) 0.001(3) 0.005(4)
C24 0.028(4) 0.030(4) 0.019(4) -0.005(3) 0.006(3) 0.003(4)
C25 0.148(18) 0.148(19) 0.154(18) 0.008(10) -0.016(10) 0.009(10)
Cd1 0.0166(2) 0.0166(2) 0.0267(3) -0.0023(3) 0.0023(3) -0.0016(3)
Cl1 0.122(3) 0.122(3) 0.045(2) -0.003(3) -0.003(3) 0.046(3)
Cl2 0.075(6) 0.066(5) 0.048(3) -0.005(6) 0.020(6) -0.024(5)
Cl3 0.171(12) 0.206(15) 0.214(14) 0.019(12) -0.041(10) 0.008(11)
Cl4 0.143(10) 0.244(16) 0.146(9) 0.052(10) -0.021(8) -0.036(10)
Cl5 0.157(10) 0.189(12) 0.152(10) -0.020(9) -0.035(8) 0.001(10)
Cl6 0.188(14) 0.252(17) 0.146(10) 0.040(11) 0.003(10) 0.064(12)
N1 0.019(3) 0.020(3) 0.039(4) -0.002(3) -0.009(3) 0.000(2)
N2 0.030(4) 0.024(3) 0.037(4) -0.003(3) -0.001(3) -0.004(3)
N3 0.019(3) 0.027(3) 0.032(3) 0.002(3) -0.001(3) 0.002(3)
N4 0.018(3) 0.028(3) 0.033(3) -0.004(3) -0.005(2) 0.004(3)
N5 0.019(3) 0.056(5) 0.068(5) -0.025(4) -0.018(3) 0.007(4)
N6 0.031(4) 0.025(4) 0.038(4) -0.007(3) -0.005(3) -0.003(3)
O1 0.34(3) 0.53(4) 0.142(13) -0.088(18) 0.174(18) -0.05(3)
O2 0.209(18) 0.211(17) 0.40(3) 0.14(2) -0.22(2) -0.064(14)
O3 0.109(7) 0.109(7) 0.143(13) 0.034(10) -0.034(10) -0.036(10)
O4 0.098(8) 0.205(14) 0.070(6) -0.038(7) 0.012(6) -0.058(8)
O5 0.19(3) 0.059(14) 0.41(6) -0.11(3) 0.03(4) -0.031(17)

loop_
_atom_type_symbol
_atom_type_description
_atom_type_scat_dispersion_real
_atom_type_scat_dispersion_imag
_atom_type_scat_source
C C 0.0033 0.0016 'International Tables Vol C Tables 4.2.6.8 and 6.1.1.4'
H H 0.0000 0.0000 'International Tables Vol C Tables 4.2.6.8 and 6.1.1.4'
N N 0.0061 0.0033 'International Tables Vol C Tables 4.2.6.8 and 6.1.1.4'
O O 0.0106 0.0060 'International Tables Vol C Tables 4.2.6.8 and 6.1.1.4'
Cl Cl 0.1484 0.1585 'International Tables Vol C Tables 4.2.6.8 and 6.1.1.4'
Cd Cd -0.8075 1.2024 'International Tables Vol C Tables 4.2.6.8 and 6.1.1.4'

loop_
_geom_angle_atom_site_label_1
_geom_angle_atom_site_label_2
_geom_angle_atom_site_label_3
_geom_angle
_geom_angle_site_symmetry_1
_geom_angle_site_symmetry_3
N1 C1 C2 125.2(8) . .
N1 C1 H1 117.4 . .
C2 C1 H1 117.4 . .
C1 C2 C3 119.6(8) . .
C1 C2 H2 120.2 . .
C3 C2 H2 120.2 . .
C4 C3 C2 115.7(8) . .
C4 C3 C6 123.4(8) . .
C2 C3 C6 120.9(7) . .
C3 C4 C5 121.4(8) . .
C3 C4 H4 119.3 . .
C5 C4 H4 119.3 . .
N1 C5 C4 122.1(7) . .
N1 C5 H5 119.0 . .
C4 C5 H5 119.0 . .
C7 C6 C11 116.9(7) . .
C7 C6 C3 121.8(7) . .
C11 C6 C3 121.1(7) . .
C8 C7 C6 122.4(7) . .
C8 C7 H7 118.8 . .
C6 C7 H7 118.8 . .
C7 C8 C9 119.0(7) . .
C7 C8 C12 123.8(7) . .
C9 C8 C12 117.2(7) . .
C10 C9 C8 119.6(8) . .
C10 C9 H9 120.2 . .
C8 C9 H9 120.2 . .
C11 C10 C9 121.2(9) . .
C11 C10 H10 119.4 . .
C9 C10 H10 119.4 . .
C10 C11 C6 120.7(8) . .
C10 C11 H11 119.7 . .
C6 C11 H11 119.7 . .
N3 C12 N4 107.7(6) . .
N3 C12 C8 125.5(7) . .
N4 C12 C8 126.7(7) . .
N2 C13 N4 106.6(7) . .
N2 C13 C14 130.1(7) . .
N4 C13 C14 123.2(7) . .
C15 C14 C19 120.9(7) . .
C15 C14 C13 122.1(7) . .
C19 C14 C13 116.9(6) . .
C14 C15 C16 118.0(8) . .
C14 C15 H15 121.0 . .
C16 C15 H15 121.0 . .
C15 C16 C17 122.6(8) . .
C15 C16 H16 118.7 . .
C17 C16 H16 118.7 . .
C18 C17 C16 118.7(8) . .
C18 C17 H17 120.6 . .
C16 C17 H17 120.6 . .
C17 C18 C19 119.6(7) . .
C17 C18 C20 122.8(7) . .
C19 C18 C20 117.7(7) . .
C14 C19 C18 120.0(7) . .
C14 C19 H19 120.0 . .
C18 C19 H19 120.0 . .
C21 C20 C24 114.2(7) . .
C21 C20 C18 123.8(7) . .
C24 C20 C18 121.9(7) . .
C22 C21 C20 122.3(7) . .
C22 C21 H21 118.9 . .
C20 C21 H21 118.9 . .
N6 C22 C21 122.9(7) . .
N6 C22 H22 118.6 . .
C21 C22 H22 118.6 . .
N6 C23 C24 124.4(7) . .
N6 C23 H23 117.8 . .
C24 C23 H23 117.8 . .
C23 C24 C20 119.2(7) . .
C23 C24 H24 120.4 . .
C20 C24 H24 120.4 . .
Cl5 C25 Cl4 104.1(10) . .
Cl5 C25 Cl6 115.0(10) . .
Cl4 C25 Cl6 113.3(11) . .
Cl5 C25 Cl3 101.1(10) . .
Cl4 C25 Cl3 108.1(10) . .
Cl6 C25 Cl3 114.0(12) . .
N2 Cd1 N2 82.5(3) . 7_557
N2 Cd1 N6 159.5(2) . 3_655
N2 Cd1 N6 88.3(2) 7_557 3_655
N2 Cd1 N6 88.3(2) . 6_566
N2 Cd1 N6 159.5(2) 7_557 6_566
N6 Cd1 N6 105.8(3) 3_655 6_566
N2 Cd1 N1 87.9(2) . 3
N2 Cd1 N1 109.9(2) 7_557 3
N6 Cd1 N1 78.0(2) 3_655 3
N6 Cd1 N1 87.9(2) 6_566 3
N2 Cd1 N1 109.9(2) . 6_556
N2 Cd1 N1 87.9(2) 7_557 6_556
N6 Cd1 N1 87.9(2) 3_655 6_556
N6 Cd1 N1 78.0(2) 6_566 6_556
N1 Cd1 N1 156.6(3) 3 6_556
O1 Cl1 O1 112(3) . 8_666
O1 Cl1 O2 106.6(15) . 8_666
O1 Cl1 O2 107.8(16) 8_666 8_666
O1 Cl1 O2 107.8(16) . .
O1 Cl1 O2 106.6(15) 8_666 .
O2 Cl1 O2 116(2) 8_666 .
Cl2 Cl2 O5 172.8(14) 7_557 .
Cl2 Cl2 O4 77(3) 7_557 7_557
O5 Cl2 O4 108(2) . 7_557
Cl2 Cl2 O4 75(2) 7_557 .
O5 Cl2 O4 107(2) . .
O4 Cl2 O4 109.2(9) 7_557 .
Cl2 Cl2 O3 76.1(3) 7_557 .
O5 Cl2 O3 96.8(12) . .
O4 Cl2 O3 117.3(12) 7_557 .
O4 Cl2 O3 116.7(9) . .
Cl2 Cl2 O5 4.8(9) 7_557 7_557
O5 Cl2 O5 168.1(19) . 7_557
O4 Cl2 O5 78.7(14) 7_557 7_557
O4 Cl2 O5 78.7(14) . 7_557
O3 Cl2 O5 71.4(8) . 7_557
C1 N1 C5 116.0(6) . .
C1 N1 Cd1 117.8(5) . 4_454
C5 N1 Cd1 125.8(5) . 4_454
C13 N2 N3 109.6(6) . .
C13 N2 Cd1 137.2(5) . .
N3 N2 Cd1 111.4(4) . .
C12 N3 N2 108.3(6) . .
C13 N4 C12 107.8(6) . .
C13 N4 N5 126.5(6) . .
C12 N4 N5 125.4(6) . .
N4 N5 H5A 109.4 . .
N4 N5 H5B 108.9 . .
H5A N5 H5B 109.5 . .
C23 N6 C22 116.4(7) . .
C23 N6 Cd1 125.4(5) . 4_464
C22 N6 Cd1 115.6(5) . 4_464
Cl2 O3 Cl2 27.7(7) . 7_557
Cl2 O4 Cl2 27.9(6) 7_557 .
Cl2 O5 Cl2 2.4(5) . 7_557

loop_
_geom_bond_atom_site_label_1
_geom_bond_atom_site_label_2
_geom_bond_distance
_geom_bond_site_symmetry_2
C1 N1 1.312(10) .
C1 C2 1.370(11) .
C1 H1 0.9500 .
C2 C3 1.397(12) .
C2 H2 0.9500 .
C3 C4 1.353(11) .
C3 C6 1.481(11) .
C4 C5 1.399(11) .
C4 H4 0.9500 .
C5 N1 1.343(10) .
C5 H5 0.9500 .
C6 C7 1.397(11) .
C6 C11 1.402(11) .
C7 C8 1.372(10) .
C7 H7 0.9500 .
C8 C9 1.388(11) .
C8 C12 1.441(10) .
C9 C10 1.374(13) .
C9 H9 0.9500 .
C10 C11 1.364(12) .
C10 H10 0.9500 .
C11 H11 0.9500 .
C12 N3 1.302(9) .
C12 N4 1.379(9) .
C13 N2 1.318(10) .
C13 N4 1.363(9) .
C13 C14 1.465(10) .
C14 C15 1.372(10) .
C14 C19 1.397(11) .
C15 C16 1.380(12) .
C15 H15 0.9500 .
C16 C17 1.406(12) .
C16 H16 0.9500 .
C17 C18 1.367(11) .
C17 H17 0.9500 .
C18 C19 1.408(10) .
C18 C20 1.479(11) .
C19 H19 0.9500 .
C20 C21 1.393(11) .
C20 C24 1.418(10) .
C21 C22 1.354(11) .
C21 H21 0.9500 .
C22 N6 1.335(10) .
C22 H22 0.9500 .
C23 N6 1.334(11) .
C23 C24 1.376(11) .
C23 H23 0.9500 .
C24 H24 0.9500 .
C25 Cl5 1.717(10) .
C25 Cl4 1.718(10) .
C25 Cl6 1.721(9) .
C25 Cl3 1.725(10) .
Cd1 N2 2.335(6) .
Cd1 N2 2.335(6) 7_557
Cd1 N6 2.359(6) 3_655
Cd1 N6 2.359(6) 6_566
Cd1 N1 2.426(6) 3
Cd1 N1 2.426(6) 6_556
Cl1 O1 1.239(15) .
Cl1 O1 1.239(15) 8_666
Cl1 O2 1.242(14) 8_666
Cl1 O2 1.242(14) .
Cl2 Cl2 0.656(15) 7_557
Cl2 O5 1.34(3) .
Cl2 O4 1.359(18) 7_557
Cl2 O4 1.367(16) .
Cl2 O3 1.370(14) .
Cl2 O5 1.99(3) 7_557
N1 Cd1 2.426(6) 4_454
N2 N3 1.366(9) .
N4 N5 1.421(8) .
N5 H5A 0.9100 .
N5 H5B 0.9100 .
N6 Cd1 2.359(6) 4_464
O3 Cl2 1.370(14) 7_557
O4 Cl2 1.359(18) 7_557
O5 Cl2 1.99(3) 7_557

loop_
_geom_hbond_atom_site_label_D
_geom_hbond_atom_site_label_H
_geom_hbond_atom_site_label_A
_geom_hbond_distance_DH
_geom_hbond_distance_HA
_geom_hbond_distance_DA
_geom_hbond_angle_DHA
N5 H5B Cl4 0.91 2.94 3.559(15) 126.6
N5 H5B Cl2 0.91 2.91 3.673(17) 141.9
N5 H5B O5 0.91 2.62 3.48(4) 159.1
N5 H5A Cl5 0.91 2.82 3.598(15) 144.5

loop_
_geom_torsion_atom_site_label_1
_geom_torsion_atom_site_label_2
_geom_torsion_atom_site_label_3
_geom_torsion_atom_site_label_4
_geom_torsion
_geom_torsion_site_symmetry_1
_geom_torsion_site_symmetry_4
N1 C1 C2 C3 1.9(14) . .
C1 C2 C3 C4 -3.4(12) . .
C1 C2 C3 C6 175.5(8) . .
C2 C3 C4 C5 3.4(12) . .
C6 C3 C4 C5 -175.4(8) . .
C3 C4 C5 N1 -1.8(13) . .
C4 C3 C6 C7 154.9(8) . .
C2 C3 C6 C7 -23.8(12) . .
C4 C3 C6 C11 -20.3(13) . .
C2 C3 C6 C11 160.9(8) . .
C11 C6 C7 C8 -2.3(12) . .
C3 C6 C7 C8 -177.7(7) . .
C6 C7 C8 C9 1.2(12) . .
C6 C7 C8 C12 -177.5(7) . .
C7 C8 C9 C10 -2.6(14) . .
C12 C8 C9 C10 176.2(9) . .
C8 C9 C10 C11 5.2(17) . .
C9 C10 C11 C6 -6.5(18) . .
C7 C6 C11 C10 4.8(14) . .
C3 C6 C11 C10 -179.7(9) . .
C7 C8 C12 N3 147.1(8) . .
C9 C8 C12 N3 -31.6(11) . .
C7 C8 C12 N4 -28.7(12) . .
C9 C8 C12 N4 152.6(8) . .
N2 C13 C14 C15 -89.7(11) . .
N4 C13 C14 C15 94.3(9) . .
N2 C13 C14 C19 93.5(9) . .
N4 C13 C14 C19 -82.5(10) . .
C19 C14 C15 C16 -3.6(12) . .
C13 C14 C15 C16 179.7(8) . .
C14 C15 C16 C17 4.0(13) . .
C15 C16 C17 C18 -1.2(14) . .
C16 C17 C18 C19 -2.1(12) . .
C16 C17 C18 C20 178.9(8) . .
C15 C14 C19 C18 0.5(11) . .
C13 C14 C19 C18 177.3(7) . .
C17 C18 C19 C14 2.5(12) . .
C20 C18 C19 C14 -178.5(7) . .
C17 C18 C20 C21 163.5(8) . .
C19 C18 C20 C21 -15.6(11) . .
C17 C18 C20 C24 -16.0(12) . .
C19 C18 C20 C24 164.9(7) . .
C24 C20 C21 C22 -7.8(12) . .
C18 C20 C21 C22 172.7(7) . .
C20 C21 C22 N6 2.0(13) . .
N6 C23 C24 C20 -0.6(13) . .
C21 C20 C24 C23 7.0(11) . .
C18 C20 C24 C23 -173.4(7) . .
C2 C1 N1 C5 -0.1(13) . .
C2 C1 N1 Cd1 -172.6(7) . 4_454
C4 C5 N1 C1 0.1(12) . .
C4 C5 N1 Cd1 171.8(6) . 4_454
N4 C13 N2 N3 -0.6(8) . .
C14 C13 N2 N3 -177.1(7) . .
N4 C13 N2 Cd1 -163.2(6) . .
C14 C13 N2 Cd1 20.3(12) . .
N2 Cd1 N2 C13 68.3(7) 7_557 .
N6 Cd1 N2 C13 4.1(12) 3_655 .
N6 Cd1 N2 C13 -130.1(8) 6_566 .
N1 Cd1 N2 C13 -42.1(8) 3 .
N1 Cd1 N2 C13 153.3(7) 6_556 .
N2 Cd1 N2 N3 -94.1(5) 7_557 .
N6 Cd1 N2 N3 -158.3(6) 3_655 .
N6 Cd1 N2 N3 67.5(5) 6_566 .
N1 Cd1 N2 N3 155.5(5) 3 .
N1 Cd1 N2 N3 -9.1(5) 6_556 .
N4 C12 N3 N2 -1.2(8) . .
C8 C12 N3 N2 -177.7(7) . .
C13 N2 N3 C12 1.1(8) . .
Cd1 N2 N3 C12 168.5(4) . .
N2 C13 N4 C12 -0.2(8) . .
C14 C13 N4 C12 176.7(6) . .
N2 C13 N4 N5 -174.5(7) . .
C14 C13 N4 N5 2.4(12) . .
N3 C12 N4 C13 0.9(8) . .
C8 C12 N4 C13 177.3(7) . .
N3 C12 N4 N5 175.3(7) . .
C8 C12 N4 N5 -8.3(12) . .
C24 C23 N6 C22 -5.4(12) . .
C24 C23 N6 Cd1 155.3(6) . 4_464
C21 C22 N6 C23 4.8(12) . .
C21 C22 N6 Cd1 -157.9(7) . 4_464
O5 Cl2 O3 Cl2 -179(4) . 7_557
O4 Cl2 O3 Cl2 67(3) 7_557 7_557
O4 Cl2 O3 Cl2 -65(2) . 7_557
O5 Cl2 O3 Cl2 1(3) 7_557 7_557
O5 Cl2 O4 Cl2 173(2) . 7_557
O4 Cl2 O4 Cl2 -70.0(19) 7_557 7_557
O3 Cl2 O4 Cl2 65.9(11) . 7_557
O5 Cl2 O4 Cl2 3.7(17) 7_557 7_557
O5 Cl2 O5 Cl2 7(26) 7_557 7_557
